data_7238946
loop_
_publ_author_name
'Deredas, D.'
'Albrecht, \/L.'
'Maniukiewicz, W.'
'Wojciechowski, J.'
'Wolf, W. M.'
'Paluch, P.'
'Janecki, T.'
'R\'o\.zalski, M.'
'Krajewska, U.'
'Janecka, A.'
'Krawczyk, H.'

_publ_section_title
;
 Three-component reaction of 3-(diethoxyphosphoryl)coumarin, enolizable
 ketones and primary amines: Simple, stereoselective synthesis of
 benzo[1,3]oxazocine skeletons
;
_journal_issue 19
_journal_name_full 'RSC Advances'
_journal_page_first 6821
_journal_paper_doi 10.1039/c3ra40184g
_journal_volume 3
_journal_year 2013
_chemical_absolute_configuration rmad
_chemical_formula_moiety '2(C27 H34 N O5 P)'
_chemical_formula_sum 'C54 H68 N2 O10 P2'
_chemical_formula_weight 967.0861
_chemical_melting_point 487(1)
_chemical_name_systematic
;
diethyl [(3R,4R)-4-(2-hydroxyphenyl)-2-oxo-1-((R)-1-
phenylethyl)-1,2,3,4,5,6,7,8-octahydroquinolin-3-yl]phosphonate
;
_space_group_IT_number 4
_space_group_name_Hall 'P 2yb'
_space_group_name_H-M_alt 'P 1 21 1'
_symmetry_cell_setting monoclinic
_symmetry_space_group_name_H-M 'P 1 21 1'
_cell_angle_alpha 90.00
_cell_angle_beta 101.416(3)
_cell_angle_gamma 90.00
_cell_formula_units_Z 2
_cell_length_a 15.3327(12)
_cell_length_b 9.0849(7)
_cell_length_c 19.0305(15)
_cell_measurement_temperature 291(1)
_cell_volume 2598.4(4)
_computing_cell_refinement 'Bruker SAINT'
_computing_data_collection 'Bruker APEX2'
_computing_data_reduction 'Bruker SAINT'
_computing_molecular_graphics 'Bruker SHELXTL'
_computing_publication_material 'Bruker SHELXTL'
_computing_structure_refinement 'SHELXL-97 (Sheldrick, 2008)'
_computing_structure_solution 'SHELXS-97 (Sheldrick, 2008)'
_diffrn_ambient_temperature 291(2)
_diffrn_measured_fraction_theta_full 0.999
_diffrn_measured_fraction_theta_max 0.999
_diffrn_radiation_monochromator graphite
_diffrn_radiation_source 'fine-focus sealed tube'
_diffrn_radiation_type CuK\a
_diffrn_radiation_wavelength 1.54178
_diffrn_reflns_av_R_equivalents 0.0316
_diffrn_reflns_limit_h_max 17
_diffrn_reflns_limit_h_min -18
_diffrn_reflns_limit_k_max 10
_diffrn_reflns_limit_k_min -10
_diffrn_reflns_limit_l_max 22
_diffrn_reflns_limit_l_min -22
_diffrn_reflns_number 29553
_diffrn_reflns_theta_full 68.00
_diffrn_reflns_theta_max 68.00
_diffrn_reflns_theta_min 2.37
_exptl_absorpt_coefficient_mu 1.235
_exptl_absorpt_correction_T_max 0.7836
_exptl_absorpt_correction_T_min 0.6710
_exptl_absorpt_correction_type multi-scan
_exptl_absorpt_process_details 'Bruker SADABS'
_exptl_crystal_colour colourless
_exptl_crystal_density_diffrn 1.236
_exptl_crystal_description prism
_exptl_crystal_F_000 1032
_exptl_crystal_preparation
;
slow evaporation for benzene and n-heptane 3:1 mixture
;
_exptl_crystal_size_max 0.40
_exptl_crystal_size_mid 0.30
_exptl_crystal_size_min 0.20
_refine_diff_density_max 0.360
_refine_diff_density_min -0.207
_refine_diff_density_rms 0.036
_refine_ls_abs_structure_details 'Flack H D (1983), Acta Cryst. A39, 876-881'
_refine_ls_abs_structure_Flack 0.010(14)
_refine_ls_goodness_of_fit_ref 1.030
_refine_ls_matrix_type full
_refine_ls_number_parameters 681
_refine_ls_number_reflns 9210
_refine_ls_number_restraints 37
_refine_ls_restrained_S_all 1.037
_refine_ls_R_factor_all 0.0425
_refine_ls_R_factor_gt 0.0419
_refine_ls_shift/su_max 0.002
_refine_ls_shift/su_mean 0.000
_refine_ls_structure_factor_coef Fsqd
_refine_ls_weighting_details 'calc w=1/[\s^2^(Fo^2^)+(0.0834P)^2^+0.2928P] where P=(Fo^2^+2Fc^2^)/3'
_refine_ls_weighting_scheme calc
_refine_ls_wR_factor_gt 0.1175
_refine_ls_wR_factor_ref 0.1184
_reflns_number_gt 9034
_reflns_number_total 9210
_reflns_threshold_expression >2sigma(I)
_cod_data_source_file c3ra40184g.txt
_cod_data_source_block 43
_cod_original_sg_symbol_H-M 'P 21'
_cod_database_code 7238946

loop_
_symmetry_equiv_pos_as_xyz
'x, y, z'
'-x, y+1/2, -z'

loop_
_atom_site_label
_atom_site_type_symbol
_atom_site_fract_x
_atom_site_fract_y
_atom_site_fract_z
_atom_site_U_iso_or_equiv
_atom_site_adp_type
_atom_site_occupancy
_atom_site_symmetry_multiplicity
_atom_site_calc_flag
_atom_site_refinement_flags
_atom_site_disorder_assembly
_atom_site_disorder_group
P1 P 0.19549(3) 0.30069(7) 1.05063(3) 0.05122(14) Uani 1 1 d . A .
O1 O 0.26673(12) 0.48361(18) 0.91304(12) 0.0716(5) Uani 1 1 d . . .
O2 O -0.01919(11) 0.4897(2) 0.91906(9) 0.0639(4) Uani 1 1 d . . .
H2 H -0.0510 0.5630 0.9146 0.077 Uiso 1 1 calc R . .
O3 O 0.28708(13) 0.2207(2) 1.05419(11) 0.0752(5) Uani 1 1 d . . .
O4 O 0.12901(13) 0.2225(2) 1.08253(9) 0.0731(5) Uani 1 1 d . . .
O5 O 0.22689(10) 0.4491(2) 1.09000(9) 0.0605(4) Uani 1 1 d . . .
C1 C 0.15598(12) 0.3464(2) 0.95693(11) 0.0452(4) Uani 1 1 d . . .
H11 H 0.1267 0.4425 0.9559 0.054 Uiso 1 1 calc R A .
C2 C 0.23160(14) 0.3644(2) 0.91616(13) 0.0501(4) Uani 1 1 d . A .
N1 N 0.25446(11) 0.24135(19) 0.88369(10) 0.0490(4) Uani 1 1 d . . .
C4 C 0.21470(13) 0.1017(2) 0.89326(11) 0.0460(4) Uani 1 1 d . A .
C5 C 0.27112(16) -0.0336(3) 0.89199(15) 0.0608(5) Uani 1 1 d . . .
H51 H 0.2754 -0.0551 0.8429 0.073 Uiso 1 1 calc R A .
H52 H 0.3307 -0.0144 0.9188 0.073 Uiso 1 1 calc R . .
C6 C 0.2339(2) -0.1646(3) 0.9232(3) 0.0939(11) Uani 1 1 d . A .
H61 H 0.2619 -0.2525 0.9090 0.113 Uiso 1 1 calc R . .
H62 H 0.2494 -0.1580 0.9751 0.113 Uiso 1 1 calc R . .
C7 C 0.1370(2) -0.1811(3) 0.9020(2) 0.0852(9) Uani 1 1 d . . .
H71 H 0.1183 -0.2642 0.9274 0.102 Uiso 1 1 calc R A .
H72 H 0.1219 -0.2028 0.8511 0.102 Uiso 1 1 calc R . .
C8 C 0.08636(16) -0.0467(3) 0.91687(14) 0.0582(5) Uani 1 1 d . A .
H81 H 0.0765 -0.0522 0.9656 0.070 Uiso 1 1 calc R . .
H82 H 0.0286 -0.0469 0.8850 0.070 Uiso 1 1 calc R . .
C9 C 0.13260(13) 0.0960(2) 0.90767(11) 0.0463(4) Uani 1 1 d . . .
C10 C 0.08535(13) 0.2379(2) 0.91822(11) 0.0455(4) Uani 1 1 d . A .
H101 H 0.0441 0.2172 0.9503 0.055 Uiso 1 1 calc R . .
C11 C 0.03160(13) 0.3043(3) 0.84925(11) 0.0503(4) Uani 1 1 d . . .
C12 C -0.01869(15) 0.4310(3) 0.85283(12) 0.0556(5) Uani 1 1 d . A .
C13 C -0.0684(2) 0.4917(4) 0.79091(15) 0.0769(7) Uani 1 1 d . . .
H131 H -0.1009 0.5773 0.7937 0.092 Uiso 1 1 calc R A .
C14 C -0.0704(2) 0.4270(5) 0.72538(16) 0.0907(10) Uani 1 1 d . A .
H141 H -0.1042 0.4685 0.6842 0.109 Uiso 1 1 calc R . .
C15 C -0.0223(2) 0.3004(5) 0.72061(15) 0.0861(9) Uani 1 1 d . . .
H151 H -0.0244 0.2550 0.6765 0.103 Uiso 1 1 calc R A .
C16 C 0.02917(18) 0.2419(3) 0.78214(13) 0.0666(6) Uani 1 1 d . A .
H161 H 0.0631 0.1584 0.7786 0.080 Uiso 1 1 calc R . .
C17 C 0.31763(16) 0.2605(3) 0.83425(14) 0.0598(5) Uani 1 1 d . A .
H171 H 0.3240 0.3671 0.8292 0.072 Uiso 1 1 calc R . .
C18 C 0.2775(2) 0.2053(4) 0.75989(16) 0.0838(8) Uani 1 1 d . . .
H181 H 0.3146 0.2342 0.7271 0.101 Uiso 1 1 calc R A .
H172 H 0.2192 0.2468 0.7447 0.101 Uiso 1 1 calc R . .
H173 H 0.2732 0.0999 0.7606 0.101 Uiso 1 1 calc R . .
C19 C 0.41039(16) 0.2047(3) 0.86777(16) 0.0634(6) Uani 1 1 d . . .
C20 C 0.44815(18) 0.2427(4) 0.93723(19) 0.0836(8) Uani 1 1 d . A .
H201 H 0.4167 0.3025 0.9631 0.100 Uiso 1 1 calc R . .
C21 C 0.5320(2) 0.1934(6) 0.9691(2) 0.1058(13) Uani 1 1 d . . .
H211 H 0.5557 0.2199 1.0162 0.127 Uiso 1 1 calc R A .
C22 C 0.5803(2) 0.1075(6) 0.9330(3) 0.1147(15) Uani 1 1 d . A .
H221 H 0.6355 0.0713 0.9555 0.138 Uiso 1 1 calc R . .
C23 C 0.5463(3) 0.0750(5) 0.8632(3) 0.1165(15) Uani 1 1 d . . .
H231 H 0.5806 0.0215 0.8369 0.140 Uiso 1 1 calc R A .
C24 C 0.4611(2) 0.1204(4) 0.8301(2) 0.0906(10) Uani 1 1 d . A .
H241 H 0.4383 0.0942 0.7828 0.109 Uiso 1 1 calc R . .
C25 C 0.16442(19) 0.5616(5) 1.1008(2) 0.0936(11) Uani 1 1 d . A .
H251 H 0.1219 0.5202 1.1269 0.112 Uiso 1 1 calc R . .
H252 H 0.1319 0.5952 1.0546 0.112 Uiso 1 1 calc R . .
C26 C 0.2089(3) 0.6858(5) 1.1404(3) 0.1230(17) Uani 1 1 d . . .
H261 H 0.1666 0.7631 1.1420 0.148 Uiso 1 1 calc R A .
H262 H 0.2550 0.7211 1.1171 0.148 Uiso 1 1 calc R . .
H263 H 0.2347 0.6555 1.1884 0.148 Uiso 1 1 calc R . .
C27 C 0.3141(8) 0.0928(13) 1.0938(9) 0.118(4) Uani 0.540(19) 1 d PD A 1
H271 H 0.3017 0.0067 1.0633 0.142 Uiso 0.540(19) 1 calc PR A 1
H272 H 0.2821 0.0833 1.1328 0.142 Uiso 0.540(19) 1 calc PR A 1
C28 C 0.4108(9) 0.105(2) 1.1227(11) 0.146(6) Uani 0.540(19) 1 d PD A 1
H281 H 0.4229 0.0796 1.1727 0.175 Uiso 0.540(19) 1 calc PR A 1
H282 H 0.4299 0.2039 1.1169 0.175 Uiso 0.540(19) 1 calc PR A 1
H283 H 0.4422 0.0386 1.0972 0.175 Uiso 0.540(19) 1 calc PR A 1
C27A C 0.3381(9) 0.1640(19) 1.1189(5) 0.100(4) Uani 0.460(19) 1 d PD A 2
H273 H 0.2984 0.1295 1.1493 0.120 Uiso 0.460(19) 1 calc PR A 2
H274 H 0.3746 0.2420 1.1443 0.120 Uiso 0.460(19) 1 calc PR A 2
C28A C 0.3960(13) 0.0414(14) 1.1053(9) 0.098(4) Uani 0.460(19) 1 d PD A 2
H284 H 0.4420 0.0787 1.0825 0.117 Uiso 0.460(19) 1 calc PR A 2
H285 H 0.3612 -0.0298 1.0746 0.117 Uiso 0.460(19) 1 calc PR A 2
H286 H 0.4224 -0.0043 1.1499 0.117 Uiso 0.460(19) 1 calc PR A 2
P2 P 0.34728(4) 0.56924(7) 0.39102(3) 0.05205(14) Uani 1 1 d . B .
O6 O 0.17422(10) 0.73427(19) 0.44749(10) 0.0601(4) Uani 1 1 d . . .
O7 O 0.47159(12) 0.7630(2) 0.57348(10) 0.0665(4) Uani 1 1 d . . .
H7 H 0.4980 0.8405 0.5850 0.084(10) Uiso 1 1 calc R . .
O8 O 0.43936(12) 0.5177(2) 0.39931(11) 0.0711(5) Uani 1 1 d . . .
O9 O 0.27469(15) 0.4585(3) 0.35467(11) 0.0865(6) Uani 1 1 d U . .
O10 O 0.32550(14) 0.7058(2) 0.34021(10) 0.0743(5) Uani 1 1 d . . .
C29 C 0.31645(12) 0.6186(2) 0.47512(11) 0.0463(4) Uani 1 1 d . . .
H291 H 0.3380 0.7192 0.4861 0.056 Uiso 1 1 calc R B .
C30 C 0.21558(13) 0.6235(2) 0.46829(11) 0.0479(4) Uani 1 1 d . B .
N2 N 0.17782(11) 0.4982(2) 0.48774(10) 0.0518(4) Uani 1 1 d . . .
C31 C 0.22887(15) 0.3665(2) 0.50682(12) 0.0523(5) Uani 1 1 d . B .
C32 C 0.18139(18) 0.2211(3) 0.48973(17) 0.0682(6) Uani 1 1 d . . .
H321 H 0.1449 0.2015 0.5249 0.082 Uiso 1 1 calc R B .
H322 H 0.1424 0.2272 0.4430 0.082 Uiso 1 1 calc R . .
C33 C 0.2454(2) 0.0969(3) 0.4898(2) 0.0894(9) Uani 1 1 d . B .
H331 H 0.2138 0.0044 0.4895 0.107 Uiso 1 1 calc R . .
H332 H 0.2693 0.1015 0.4463 0.107 Uiso 1 1 calc R . .
C34 C 0.3194(3) 0.0999(4) 0.5519(2) 0.0972(11) Uani 1 1 d . . .
H341 H 0.3580 0.0162 0.5496 0.117 Uiso 1 1 calc R B .
H342 H 0.2960 0.0912 0.5955 0.117 Uiso 1 1 calc R . .
C35 C 0.37366(18) 0.2417(3) 0.55473(16) 0.0679(6) Uani 1 1 d . B .
H351 H 0.4072 0.2558 0.6031 0.082 Uiso 1 1 calc R . .
H352 H 0.4159 0.2319 0.5232 0.082 Uiso 1 1 calc R . .
C36 C 0.31645(15) 0.3750(2) 0.53284(12) 0.0527(5) Uani 1 1 d . . .
C37 C 0.36278(14) 0.5220(2) 0.53781(11) 0.0492(4) Uani 1 1 d . B .
H371 H 0.4237 0.5045 0.5311 0.059 Uiso 1 1 calc R . .
C38 C 0.36917(13) 0.6001(2) 0.60961(11) 0.0503(4) Uani 1 1 d . . .
C39 C 0.42584(14) 0.7232(3) 0.62507(12) 0.0532(5) Uani 1 1 d . B .
C40 C 0.43412(18) 0.7958(3) 0.68938(14) 0.0660(6) Uani 1 1 d . . .
H401 H 0.4716 0.8769 0.6988 0.079 Uiso 1 1 calc R B .
C41 C 0.38681(19) 0.7489(3) 0.74033(14) 0.0698(6) Uani 1 1 d . B .
H411 H 0.3929 0.7984 0.7838 0.084 Uiso 1 1 calc R . .
C42 C 0.3309(2) 0.6294(3) 0.72672(14) 0.0704(6) Uani 1 1 d . . .
H421 H 0.2992 0.5978 0.7608 0.084 Uiso 1 1 calc R B .
C43 C 0.32237(16) 0.5566(3) 0.66158(13) 0.0601(5) Uani 1 1 d . B .
H431 H 0.2842 0.4763 0.6525 0.072 Uiso 1 1 calc R . .
C441 C 0.08288(15) 0.5084(3) 0.49453(14) 0.0611(5) Uani 1 1 d . B .
H441 H 0.0693 0.6139 0.4927 0.073 Uiso 1 1 calc R . .
C45 C 0.0704(2) 0.4581(4) 0.56854(17) 0.0834(8) Uani 1 1 d . . .
H451 H 0.0157 0.4975 0.5779 0.100 Uiso 1 1 calc R B .
H452 H 0.1192 0.4926 0.6043 0.100 Uiso 1 1 calc R . .
H453 H 0.0683 0.3525 0.5699 0.100 Uiso 1 1 calc R . .
C46 C 0.01909(15) 0.4421(3) 0.43160(15) 0.0610(5) Uani 1 1 d . . .
C47 C 0.03977(19) 0.4321(4) 0.36383(17) 0.0811(8) Uani 1 1 d . B .
H471 H 0.0952 0.4633 0.3569 0.097 Uiso 1 1 calc R . .
C48 C -0.0207(2) 0.3768(5) 0.30714(19) 0.0989(12) Uani 1 1 d . . .
H481 H -0.0059 0.3712 0.2622 0.119 Uiso 1 1 calc R B .
C49 C -0.1034(2) 0.3293(5) 0.3159(2) 0.1031(12) Uani 1 1 d . B .
H491 H -0.1433 0.2888 0.2776 0.124 Uiso 1 1 calc R . .
C50 C -0.1261(2) 0.3427(5) 0.3823(2) 0.0939(10) Uani 1 1 d . . .
H501 H -0.1827 0.3158 0.3881 0.113 Uiso 1 1 calc R B .
C51 C -0.06530(18) 0.3958(3) 0.44007(19) 0.0749(7) Uani 1 1 d . B .
H511 H -0.0805 0.4009 0.4849 0.090 Uiso 1 1 calc R . .
C52 C 0.3044(5) 0.3463(10) 0.3079(4) 0.0929(10) Uani 0.550(8) 1 d PDU B 1
H522 H 0.3302 0.3922 0.2708 0.111 Uiso 0.550(8) 1 calc PR B 1
H521 H 0.3477 0.2802 0.3355 0.111 Uiso 0.550(8) 1 calc PR B 1
C53 C 0.2214(5) 0.2668(12) 0.2766(4) 0.0979(15) Uani 0.550(8) 1 d PDU B 1
H531 H 0.2328 0.2000 0.2403 0.117 Uiso 0.550(8) 1 calc PR B 1
H532 H 0.1766 0.3364 0.2555 0.117 Uiso 0.550(8) 1 calc PR B 1
H533 H 0.2010 0.2126 0.3135 0.117 Uiso 0.550(8) 1 calc PR B 1
C54 C 0.3780(4) 0.8384(5) 0.3525(3) 0.1241(16) Uani 1 1 d DU B 1
H541 H 0.3460 0.9099 0.3756 0.149 Uiso 1 1 calc R B 1
H542 H 0.4332 0.8161 0.3854 0.149 Uiso 1 1 calc R B 1
C55 C 0.3981(7) 0.9020(10) 0.2917(4) 0.210(4) Uani 1 1 d DU B 1
H551 H 0.4416 0.9780 0.3053 0.252 Uiso 1 1 calc R B 1
H552 H 0.3452 0.9436 0.2632 0.252 Uiso 1 1 calc R B 1
H553 H 0.4215 0.8284 0.2643 0.252 Uiso 1 1 calc R B 1
C52A C 0.2641(7) 0.3949(10) 0.2839(5) 0.0929(10) Uani 0.450(8) 1 d PDU B 2
H523 H 0.3088 0.4340 0.2594 0.112 Uiso 0.450(8) 1 calc PR B 2
H524 H 0.2058 0.4193 0.2559 0.112 Uiso 0.450(8) 1 calc PR B 2
C53A C 0.2736(18) 0.2331(12) 0.2909(11) 0.238(13) Uani 0.450(8) 1 d PD B 2
H534 H 0.2255 0.1862 0.2589 0.285 Uiso 0.450(8) 1 calc PR B 2
H535 H 0.2725 0.2048 0.3394 0.285 Uiso 0.450(8) 1 calc PR B 2
H536 H 0.3291 0.2036 0.2792 0.285 Uiso 0.450(8) 1 calc PR B 2

loop_
_atom_site_aniso_label
_atom_site_aniso_U_11
_atom_site_aniso_U_22
_atom_site_aniso_U_33
_atom_site_aniso_U_23
_atom_site_aniso_U_13
_atom_site_aniso_U_12
P1 0.0479(2) 0.0449(3) 0.0600(3) -0.0010(2) 0.0085(2) -0.0070(2)
O1 0.0731(10) 0.0343(8) 0.1160(15) 0.0031(8) 0.0394(10) -0.0055(8)
O2 0.0652(9) 0.0659(10) 0.0609(8) -0.0012(7) 0.0134(7) 0.0284(8)
O3 0.0695(10) 0.0703(11) 0.0816(11) 0.0084(10) 0.0052(9) 0.0211(9)
O4 0.0786(11) 0.0759(12) 0.0644(9) 0.0027(9) 0.0128(8) -0.0349(10)
O5 0.0470(7) 0.0595(10) 0.0742(9) -0.0143(8) 0.0099(7) -0.0096(7)
C1 0.0421(9) 0.0344(9) 0.0600(10) -0.0005(8) 0.0119(8) 0.0038(7)
C2 0.0479(10) 0.0323(9) 0.0724(12) 0.0066(9) 0.0180(9) 0.0040(8)
N1 0.0471(8) 0.0349(8) 0.0698(10) 0.0071(7) 0.0231(7) 0.0037(7)
C4 0.0505(10) 0.0305(9) 0.0594(10) 0.0045(7) 0.0165(8) 0.0032(8)
C5 0.0604(12) 0.0382(11) 0.0869(15) 0.0036(10) 0.0222(11) 0.0108(10)
C6 0.0804(18) 0.0363(13) 0.166(3) 0.0141(16) 0.028(2) 0.0047(12)
C7 0.0815(17) 0.0404(13) 0.137(3) 0.0008(15) 0.0292(17) -0.0080(13)
C8 0.0574(11) 0.0451(11) 0.0750(14) -0.0026(10) 0.0201(10) -0.0115(9)
C9 0.0475(9) 0.0352(10) 0.0570(10) -0.0007(8) 0.0125(8) -0.0006(8)
C10 0.0425(9) 0.0401(10) 0.0552(10) -0.0020(8) 0.0125(7) 0.0008(8)
C11 0.0468(9) 0.0490(11) 0.0561(10) 0.0009(9) 0.0124(8) 0.0047(9)
C12 0.0528(10) 0.0571(13) 0.0583(11) 0.0037(9) 0.0143(9) 0.0112(10)
C13 0.0839(17) 0.0757(18) 0.0699(15) 0.0122(13) 0.0122(12) 0.0277(15)
C14 0.103(2) 0.106(3) 0.0581(14) 0.0153(15) 0.0042(14) 0.028(2)
C15 0.105(2) 0.097(2) 0.0545(13) -0.0063(14) 0.0108(13) 0.0158(19)
C16 0.0703(14) 0.0673(15) 0.0620(12) -0.0068(11) 0.0126(10) 0.0127(12)
C17 0.0628(12) 0.0450(12) 0.0806(14) 0.0112(10) 0.0356(11) 0.0038(9)
C18 0.094(2) 0.089(2) 0.0764(17) 0.0137(16) 0.0349(15) 0.0063(17)
C19 0.0551(12) 0.0483(12) 0.0959(18) 0.0056(11) 0.0367(12) 0.0006(10)
C20 0.0559(13) 0.097(2) 0.103(2) 0.0010(18) 0.0284(14) 0.0077(15)
C21 0.0567(15) 0.135(4) 0.126(3) 0.018(3) 0.0201(17) 0.0086(19)
C22 0.0580(16) 0.115(3) 0.177(5) 0.026(3) 0.038(2) 0.017(2)
C23 0.074(2) 0.100(3) 0.191(5) -0.014(3) 0.064(3) 0.022(2)
C24 0.0724(17) 0.080(2) 0.131(3) -0.0180(19) 0.0489(18) 0.0049(15)
C25 0.0588(14) 0.093(2) 0.124(3) -0.045(2) 0.0054(15) 0.0054(15)
C26 0.093(2) 0.091(3) 0.180(5) -0.057(3) 0.017(3) 0.011(2)
C27 0.162(9) 0.069(6) 0.117(8) 0.024(5) 0.012(6) 0.049(6)
C28 0.123(9) 0.143(15) 0.158(13) 0.045(12) -0.006(8) 0.050(10)
C27A 0.115(7) 0.107(9) 0.069(4) 0.004(4) -0.001(4) 0.061(7)
C28A 0.103(8) 0.082(7) 0.107(7) 0.021(5) 0.018(6) 0.049(6)
P2 0.0532(3) 0.0466(3) 0.0572(3) 0.0010(2) 0.0128(2) -0.0008(2)
O6 0.0555(8) 0.0448(8) 0.0804(10) 0.0094(7) 0.0144(7) 0.0072(7)
O7 0.0665(9) 0.0662(11) 0.0700(10) -0.0134(8) 0.0210(8) -0.0219(8)
O8 0.0673(10) 0.0695(11) 0.0799(11) 0.0028(9) 0.0226(8) 0.0160(9)
O9 0.0892(12) 0.0969(15) 0.0762(11) -0.0313(11) 0.0229(9) -0.0319(12)
O10 0.0810(11) 0.0742(12) 0.0680(10) 0.0160(9) 0.0154(8) 0.0074(10)
C29 0.0445(9) 0.0375(10) 0.0555(10) -0.0007(8) 0.0066(8) -0.0020(7)
C30 0.0486(10) 0.0384(10) 0.0563(10) -0.0007(8) 0.0097(8) 0.0007(8)
N2 0.0453(8) 0.0409(9) 0.0693(10) 0.0009(8) 0.0121(7) -0.0014(7)
C31 0.0551(11) 0.0360(10) 0.0664(12) 0.0021(9) 0.0135(9) -0.0001(9)
C32 0.0696(14) 0.0415(12) 0.0932(17) -0.0014(12) 0.0153(12) -0.0100(11)
C33 0.095(2) 0.0415(14) 0.133(3) -0.0099(15) 0.0250(19) -0.0052(13)
C34 0.107(2) 0.0450(15) 0.133(3) 0.0190(17) 0.007(2) 0.0101(15)
C35 0.0706(14) 0.0467(13) 0.0827(16) 0.0098(11) 0.0059(12) 0.0110(12)
C36 0.0589(11) 0.0381(10) 0.0592(11) 0.0009(8) 0.0069(9) -0.0008(9)
C37 0.0486(10) 0.0405(10) 0.0576(11) 0.0038(8) 0.0082(8) 0.0016(8)
C38 0.0510(10) 0.0446(11) 0.0529(10) 0.0037(8) 0.0042(8) 0.0032(8)
C39 0.0512(10) 0.0492(11) 0.0586(11) 0.0003(9) 0.0093(8) -0.0002(9)
C40 0.0689(13) 0.0585(14) 0.0685(13) -0.0088(11) 0.0086(11) -0.0068(12)
C41 0.0827(16) 0.0711(16) 0.0568(12) -0.0055(11) 0.0167(11) 0.0067(13)
C42 0.0811(16) 0.0693(16) 0.0637(13) 0.0141(12) 0.0215(12) 0.0093(13)
C43 0.0634(12) 0.0522(12) 0.0645(12) 0.0104(10) 0.0121(10) -0.0012(10)
C441 0.0507(11) 0.0532(12) 0.0838(15) 0.0026(11) 0.0240(10) -0.0005(10)
C45 0.0743(16) 0.100(2) 0.0835(18) -0.0011(17) 0.0333(14) -0.0074(17)
C46 0.0480(11) 0.0503(12) 0.0838(15) 0.0142(11) 0.0105(10) -0.0012(9)
C47 0.0617(13) 0.096(2) 0.0831(17) 0.0126(16) 0.0093(12) -0.0172(15)
C48 0.086(2) 0.127(3) 0.0763(18) 0.0220(19) -0.0006(15) -0.029(2)
C49 0.0765(18) 0.115(3) 0.104(2) 0.021(2) -0.0150(17) -0.030(2)
C50 0.0563(14) 0.101(3) 0.121(3) 0.009(2) 0.0080(15) -0.0257(16)
C51 0.0565(13) 0.0639(16) 0.106(2) 0.0095(14) 0.0206(13) -0.0076(12)
C52 0.0930(19) 0.101(2) 0.0850(17) -0.0345(16) 0.0187(16) -0.0299(18)
C53 0.098(3) 0.109(3) 0.089(3) -0.036(2) 0.024(2) -0.036(3)
C54 0.137(4) 0.090(3) 0.137(4) 0.041(3) 0.007(3) -0.013(3)
C55 0.264(8) 0.191(7) 0.168(6) 0.058(5) 0.024(6) -0.113(7)
C52A 0.0957(19) 0.103(2) 0.0811(18) -0.0308(17) 0.0191(16) -0.0305(18)
C53A 0.24(3) 0.22(2) 0.24(2) -0.16(2) 0.05(2) -0.04(2)

loop_
_geom_angle_atom_site_label_1
_geom_angle_atom_site_label_2
_geom_angle_atom_site_label_3
_geom_angle
O4 P1 O3 116.52(13)
O4 P1 O5 112.95(11)
O3 P1 O5 100.91(11)
O4 P1 C1 113.14(10)
O3 P1 C1 105.67(10)
O5 P1 C1 106.47(10)
C12 O2 H2 109.5
C27 O3 C27A 34.8(5)
C27 O3 P1 124.9(5)
C27A O3 P1 122.7(4)
C25 O5 P1 121.76(16)
C2 C1 C10 111.01(17)
C2 C1 P1 112.62(14)
C10 C1 P1 112.96(14)
C2 C1 H11 106.6
C10 C1 H11 106.6
P1 C1 H11 106.6
O1 C2 N1 123.68(19)
O1 C2 C1 120.59(19)
N1 C2 C1 115.72(17)
C2 N1 C4 121.09(16)
C2 N1 C17 116.80(17)
C4 N1 C17 121.98(17)
C9 C4 N1 119.95(17)
C9 C4 C5 122.50(18)
N1 C4 C5 117.39(17)
C6 C5 C4 112.2(2)
C6 C5 H51 109.2
C4 C5 H51 109.2
C6 C5 H52 109.2
C4 C5 H52 109.2
H51 C5 H52 107.9
C7 C6 C5 114.7(3)
C7 C6 H61 108.6
C5 C6 H61 108.6
C7 C6 H62 108.6
C5 C6 H62 108.6
H61 C6 H62 107.6
C6 C7 C8 113.4(3)
C6 C7 H71 108.9
C8 C7 H71 108.9
C6 C7 H72 108.9
C8 C7 H72 108.9
H71 C7 H72 107.7
C7 C8 C9 113.90(19)
C7 C8 H81 108.8
C9 C8 H81 108.8
C7 C8 H82 108.8
C9 C8 H82 108.8
H81 C8 H82 107.7
C4 C9 C8 122.66(19)
C4 C9 C10 119.25(17)
C8 C9 C10 118.05(17)
C9 C10 C11 114.44(17)
C9 C10 C1 107.42(15)
C11 C10 C1 111.49(17)
C9 C10 H101 107.7
C11 C10 H101 107.7
C1 C10 H101 107.7
C16 C11 C12 117.8(2)
C16 C11 C10 122.6(2)
C12 C11 C10 119.56(19)
O2 C12 C13 121.7(2)
O2 C12 C11 118.05(19)
C13 C12 C11 120.3(2)
C14 C13 C12 120.7(3)
C14 C13 H131 119.6
C12 C13 H131 119.6
C13 C14 C15 120.1(3)
C13 C14 H141 120.0
C15 C14 H141 120.0
C14 C15 C16 119.2(3)
C14 C15 H151 120.4
C16 C15 H151 120.4
C15 C16 C11 121.9(3)
C15 C16 H161 119.1
C11 C16 H161 119.1
N1 C17 C18 110.9(2)
N1 C17 C19 111.5(2)
C18 C17 C19 117.0(2)
N1 C17 H171 105.5
C18 C17 H171 105.5
C19 C17 H171 105.5
C17 C18 H181 109.5
C17 C18 H172 109.5
H181 C18 H172 109.5
C17 C18 H173 109.5
H181 C18 H173 109.5
H172 C18 H173 109.5
C20 C19 C24 117.5(3)
C20 C19 C17 119.9(2)
C24 C19 C17 122.6(3)
C19 C20 C21 121.1(3)
C19 C20 H201 119.4
C21 C20 H201 119.4
C22 C21 C20 121.3(5)
C22 C21 H211 119.3
C20 C21 H211 119.3
C21 C22 C23 118.6(4)
C21 C22 H221 120.7
C23 C22 H221 120.7
C22 C23 C24 121.3(4)
C22 C23 H231 119.3
C24 C23 H231 119.3
C19 C24 C23 120.0(4)
C19 C24 H241 120.0
C23 C24 H241 120.0
O5 C25 C26 111.6(3)
O5 C25 H251 109.3
C26 C25 H251 109.3
O5 C25 H252 109.3
C26 C25 H252 109.3
H251 C25 H252 108.0
C25 C26 H261 109.5
C25 C26 H262 109.5
H261 C26 H262 109.5
C25 C26 H263 109.5
H261 C26 H263 109.5
H262 C26 H263 109.5
O3 C27 C28 107.8(12)
O3 C27 H271 110.1
C28 C27 H271 110.1
O3 C27 H272 110.1
C28 C27 H272 110.1
H271 C27 H272 108.5
O3 C27A C28A 111.6(10)
O3 C27A H273 109.3
C28A C27A H273 109.3
O3 C27A H274 109.3
C28A C27A H274 109.3
H273 C27A H274 108.0
C27A C28A H284 109.5
C27A C28A H285 109.5
H284 C28A H285 109.5
C27A C28A H286 109.5
H284 C28A H286 109.5
H285 C28A H286 109.5
O8 P2 O9 115.46(13)
O8 P2 O10 113.72(11)
O9 P2 O10 101.00(13)
O8 P2 C29 113.45(10)
O9 P2 C29 105.29(10)
O10 P2 C29 106.73(10)
C39 O7 H7 109.5
C52A O9 C52 32.5(4)
C52A O9 P2 127.7(4)
C52 O9 P2 115.7(3)
C54 O10 P2 121.2(2)
C30 C29 C37 112.80(16)
C30 C29 P2 111.64(14)
C37 C29 P2 112.51(14)
C30 C29 H291 106.4
C37 C29 H291 106.4
P2 C29 H291 106.4
O6 C30 N2 124.01(18)
O6 C30 C29 120.49(18)
N2 C30 C29 115.50(17)
C30 N2 C31 121.70(17)
C30 N2 C441 116.58(18)
C31 N2 C441 121.50(19)
C36 C31 N2 120.13(19)
C36 C31 C32 122.3(2)
N2 C31 C32 117.29(19)
C33 C32 C31 111.8(2)
C33 C32 H321 109.3
C31 C32 H321 109.3
C33 C32 H322 109.3
C31 C32 H322 109.3
H321 C32 H322 107.9
C34 C33 C32 112.9(3)
C34 C33 H331 109.0
C32 C33 H331 109.0
C34 C33 H332 109.0
C32 C33 H332 109.0
H331 C33 H332 107.8
C33 C34 C35 111.8(3)
C33 C34 H341 109.3
C35 C34 H341 109.3
C33 C34 H342 109.3
C35 C34 H342 109.3
H341 C34 H342 107.9
C36 C35 C34 112.7(2)
C36 C35 H351 109.1
C34 C35 H351 109.1
C36 C35 H352 109.1
C34 C35 H352 109.1
H351 C35 H352 107.8
C31 C36 C35 122.9(2)
C31 C36 C37 120.04(19)
C35 C36 C37 117.00(19)
C36 C37 C38 114.48(18)
C36 C37 C29 108.52(17)
C38 C37 C29 111.56(17)
C36 C37 H371 107.3
C38 C37 H371 107.3
C29 C37 H371 107.3
C43 C38 C39 117.4(2)
C43 C38 C37 123.7(2)
C39 C38 C37 118.89(19)
O7 C39 C40 122.9(2)
O7 C39 C38 116.33(19)
C40 C39 C38 120.7(2)
C39 C40 C41 120.4(3)
C39 C40 H401 119.8
C41 C40 H401 119.8
C42 C41 C40 120.2(2)
C42 C41 H411 119.9
C40 C41 H411 119.9
C41 C42 C43 119.3(2)
C41 C42 H421 120.3
C43 C42 H421 120.3
C42 C43 C38 121.9(2)
C42 C43 H431 119.0
C38 C43 H431 119.0
N2 C441 C46 113.4(2)
N2 C441 C45 111.4(2)
C46 C441 C45 115.5(2)
N2 C441 H441 105.1
C46 C441 H441 105.1
C45 C441 H441 105.1
C441 C45 H451 109.5
C441 C45 H452 109.5
H451 C45 H452 109.5
C441 C45 H453 109.5
H451 C45 H453 109.5
H452 C45 H453 109.5
C47 C46 C51 118.2(3)
C47 C46 C441 122.0(2)
C51 C46 C441 119.7(3)
C48 C47 C46 120.7(3)
C48 C47 H471 119.7
C46 C47 H471 119.7
C47 C48 C49 120.9(4)
C47 C48 H481 119.5
C49 C48 H481 119.5
C50 C49 C48 119.1(3)
C50 C49 H491 120.4
C48 C49 H491 120.4
C49 C50 C51 120.5(3)
C49 C50 H501 119.7
C51 C50 H501 119.7
C50 C51 C46 120.4(3)
C50 C51 H511 119.8
C46 C51 H511 119.8
C53 C52 O9 103.6(6)
C53 C52 H522 111.0
O9 C52 H522 111.0
C53 C52 H521 111.0
O9 C52 H521 111.0
H522 C52 H521 109.0
C55 C54 O10 115.0(5)
C55 C54 H541 108.5
O10 C54 H541 108.5
C55 C54 H542 108.5
O10 C54 H542 108.5
H541 C54 H542 107.5
O9 C52A C53A 108.8(10)
O9 C52A H523 109.9
C53A C52A H523 109.9
O9 C52A H524 109.9
C53A C52A H524 109.9
H523 C52A H524 108.3
C52A C53A H534 109.5
C52A C53A H535 109.5
H534 C53A H535 109.5
C52A C53A H536 109.5
H534 C53A H536 109.5
H535 C53A H536 109.5

loop_
_geom_bond_atom_site_label_1
_geom_bond_atom_site_label_2
_geom_bond_distance
P1 O4 1.4686(18)
P1 O3 1.5706(19)
P1 O5 1.5710(17)
P1 C1 1.814(2)
O1 C2 1.216(3)
O2 C12 1.370(3)
O2 H2 0.8200
O3 C27 1.403(8)
O3 C27A 1.419(8)
O5 C25 1.443(4)
C1 C2 1.526(3)
C1 C10 1.540(3)
C1 H11 0.9800
C2 N1 1.357(3)
N1 C4 1.435(3)
N1 C17 1.488(3)
C4 C9 1.341(3)
C4 C5 1.506(3)
C5 C6 1.493(4)
C5 H51 0.9700
C5 H52 0.9700
C6 C7 1.468(5)
C6 H61 0.9700
C6 H62 0.9700
C7 C8 1.503(4)
C7 H71 0.9700
C7 H72 0.9700
C8 C9 1.505(3)
C8 H81 0.9700
C8 H82 0.9700
C9 C10 1.511(3)
C10 C11 1.529(3)
C10 H101 0.9800
C11 C16 1.391(3)
C11 C12 1.394(3)
C12 C13 1.385(4)
C13 C14 1.374(5)
C13 H131 0.9300
C14 C15 1.378(5)
C14 H141 0.9300
C15 C16 1.382(4)
C15 H151 0.9300
C16 H161 0.9300
C17 C18 1.513(4)
C17 C19 1.526(4)
C17 H171 0.9800
C18 H181 0.9600
C18 H172 0.9600
C18 H173 0.9600
C19 C20 1.378(5)
C19 C24 1.388(4)
C20 C21 1.383(5)
C20 H201 0.9300
C21 C22 1.353(7)
C21 H211 0.9300
C22 C23 1.360(7)
C22 H221 0.9300
C23 C24 1.396(6)
C23 H231 0.9300
C24 H241 0.9300
C25 C26 1.451(5)
C25 H251 0.9700
C25 H252 0.9700
C26 H261 0.9600
C26 H262 0.9600
C26 H263 0.9600
C27 C28 1.479(2)
C27 H271 0.9700
C27 H272 0.9700
C28 H281 0.9600
C28 H282 0.9600
C28 H283 0.9600
C27A C28A 1.478(2)
C27A H273 0.9700
C27A H274 0.9700
C28A H284 0.9600
C28A H285 0.9600
C28A H286 0.9600
P2 O8 1.4661(19)
P2 O9 1.557(2)
P2 O10 1.568(2)
P2 C29 1.813(2)
O6 C30 1.213(3)
O7 C39 1.364(3)
O7 H7 0.8200
O9 C52A 1.445(8)
O9 C52 1.483(8)
O10 C54 1.442(5)
C29 C30 1.527(3)
C29 C37 1.537(3)
C29 H291 0.9800
C30 N2 1.361(3)
N2 C31 1.436(3)
N2 C441 1.490(3)
C31 C36 1.338(3)
C31 C32 1.513(3)
C32 C33 1.495(4)
C32 H321 0.9700
C32 H322 0.9700
C33 C34 1.468(5)
C33 H331 0.9700
C33 H332 0.9700
C34 C35 1.529(4)
C34 H341 0.9700
C34 H342 0.9700
C35 C36 1.505(3)
C35 H351 0.9700
C35 H352 0.9700
C36 C37 1.506(3)
C37 C38 1.525(3)
C37 H371 0.9800
C38 C43 1.389(3)
C38 C39 1.411(3)
C39 C40 1.374(3)
C40 C41 1.388(4)
C40 H401 0.9300
C41 C42 1.375(4)
C41 H411 0.9300
C42 C43 1.388(4)
C42 H421 0.9300
C43 H431 0.9300
C441 C46 1.513(4)
C441 C45 1.528(4)
C441 H441 0.9800
C45 H451 0.9600
C45 H452 0.9600
C45 H453 0.9600
C46 C47 1.391(4)
C46 C51 1.400(3)
C47 C48 1.371(5)
C47 H471 0.9300
C48 C49 1.380(5)
C48 H481 0.9300
C49 C50 1.380(6)
C49 H491 0.9300
C50 C51 1.380(5)
C50 H501 0.9300
C51 H511 0.9300
C52 C53 1.481(2)
C52 H522 0.9700
C52 H521 0.9700
C53 H531 0.9600
C53 H532 0.9600
C53 H533 0.9600
C54 C55 1.382(6)
C54 H541 0.9700
C54 H542 0.9700
C55 H551 0.9600
C55 H552 0.9600
C55 H553 0.9600
C52A C53A 1.480(2)
C52A H523 0.9700
C52A H524 0.9700
C53A H534 0.9600
C53A H535 0.9600
C53A H536 0.9600

loop_
_geom_torsion_atom_site_label_1
_geom_torsion_atom_site_label_2
_geom_torsion_atom_site_label_3
_geom_torsion_atom_site_label_4
_geom_torsion
O4 P1 O3 C27 -9.6(9)
O5 P1 O3 C27 113.1(9)
C1 P1 O3 C27 -136.1(9)
O4 P1 O3 C27A -51.7(10)
O5 P1 O3 C27A 71.0(10)
C1 P1 O3 C27A -178.2(10)
O4 P1 O5 C25 -54.3(3)
O3 P1 O5 C25 -179.5(3)
C1 P1 O5 C25 70.4(3)
O4 P1 C1 C2 -155.15(16)
O3 P1 C1 C2 -26.53(18)
O5 P1 C1 C2 80.20(15)
O4 P1 C1 C10 -28.39(18)
O3 P1 C1 C10 100.22(15)
O5 P1 C1 C10 -153.04(13)
C10 C1 C2 O1 142.9(2)
P1 C1 C2 O1 -89.4(2)
C10 C1 C2 N1 -36.0(3)
P1 C1 C2 N1 91.8(2)
O1 C2 N1 C4 175.8(2)
C1 C2 N1 C4 -5.4(3)
O1 C2 N1 C17 -8.2(3)
C1 C2 N1 C17 170.60(19)
C2 N1 C4 C9 27.7(3)
C17 N1 C4 C9 -148.1(2)
C2 N1 C4 C5 -147.8(2)
C17 N1 C4 C5 36.4(3)
C9 C4 C5 C6 -12.2(4)
N1 C4 C5 C6 163.2(3)
C4 C5 C6 C7 42.2(5)
C5 C6 C7 C8 -54.4(5)
C6 C7 C8 C9 34.6(4)
N1 C4 C9 C8 178.8(2)
C5 C4 C9 C8 -6.0(3)
N1 C4 C9 C10 -3.8(3)
C5 C4 C9 C10 171.4(2)
C7 C8 C9 C4 -5.2(3)
C7 C8 C9 C10 177.4(2)
C4 C9 C10 C11 88.2(2)
C8 C9 C10 C11 -94.2(2)
C4 C9 C10 C1 -36.1(3)
C8 C9 C10 C1 141.4(2)
C2 C1 C10 C9 54.6(2)
P1 C1 C10 C9 -72.99(17)
C2 C1 C10 C11 -71.5(2)
P1 C1 C10 C11 160.88(13)
C9 C10 C11 C16 -2.2(3)
C1 C10 C11 C16 119.9(2)
C9 C10 C11 C12 176.56(19)
C1 C10 C11 C12 -61.3(2)
C16 C11 C12 O2 177.6(2)
C10 C11 C12 O2 -1.2(3)
C16 C11 C12 C13 -0.5(4)
C10 C11 C12 C13 -179.4(2)
O2 C12 C13 C14 -176.8(3)
C11 C12 C13 C14 1.2(5)
C12 C13 C14 C15 -0.3(6)
C13 C14 C15 C16 -1.4(6)
C14 C15 C16 C11 2.1(5)
C12 C11 C16 C15 -1.1(4)
C10 C11 C16 C15 177.7(3)
C2 N1 C17 C18 -122.2(2)
C4 N1 C17 C18 53.8(3)
C2 N1 C17 C19 105.5(2)
C4 N1 C17 C19 -78.6(3)
N1 C17 C19 C20 -46.3(3)
C18 C17 C19 C20 -175.5(3)
N1 C17 C19 C24 136.2(3)
C18 C17 C19 C24 7.0(4)
C24 C19 C20 C21 -2.6(5)
C17 C19 C20 C21 179.8(3)
C19 C20 C21 C22 0.6(7)
C20 C21 C22 C23 2.8(7)
C21 C22 C23 C24 -4.2(8)
C20 C19 C24 C23 1.2(5)
C17 C19 C24 C23 178.7(3)
C22 C23 C24 C19 2.2(7)
P1 O5 C25 C26 178.1(3)
C27A O3 C27 C28 -45.0(15)
P1 O3 C27 C28 -143.6(13)
C27 O3 C27A C28A 48.6(15)
P1 O3 C27A C28A 154.2(13)
O8 P2 O9 C52A -59.6(7)
O10 P2 O9 C52A 63.6(7)
C29 P2 O9 C52A 174.5(6)
O8 P2 O9 C52 -23.7(5)
O10 P2 O9 C52 99.4(5)
C29 P2 O9 C52 -149.7(5)
O8 P2 O10 C54 -54.7(3)
O9 P2 O10 C54 -179.0(3)
C29 P2 O10 C54 71.2(3)
O8 P2 C29 C30 -161.66(15)
O9 P2 C29 C30 -34.48(19)
O10 P2 C29 C30 72.31(16)
O8 P2 C29 C37 -33.65(18)
O9 P2 C29 C37 93.53(17)
O10 P2 C29 C37 -159.69(15)
C37 C29 C30 O6 146.4(2)
P2 C29 C30 O6 -85.8(2)
C37 C29 C30 N2 -32.8(3)
P2 C29 C30 N2 95.04(19)
O6 C30 N2 C31 175.2(2)
C29 C30 N2 C31 -5.6(3)
O6 C30 N2 C441 -10.1(3)
C29 C30 N2 C441 169.10(19)
C30 N2 C31 C36 26.0(3)
C441 N2 C31 C36 -148.4(2)
C30 N2 C31 C32 -148.4(2)
C441 N2 C31 C32 37.2(3)
C36 C31 C32 C33 -12.7(4)
N2 C31 C32 C33 161.6(3)
C31 C32 C33 C34 45.9(4)
C32 C33 C34 C35 -60.0(4)
C33 C34 C35 C36 38.9(4)
N2 C31 C36 C35 179.2(2)
C32 C31 C36 C35 -6.7(4)
N2 C31 C36 C37 -3.9(3)
C32 C31 C36 C37 170.2(2)
C34 C35 C36 C31 -6.5(4)
C34 C35 C36 C37 176.5(3)
C31 C36 C37 C38 92.4(2)
C35 C36 C37 C38 -90.5(2)
C31 C36 C37 C29 -32.9(3)
C35 C36 C37 C29 144.1(2)
C30 C29 C37 C36 50.2(2)
P2 C29 C37 C36 -77.20(19)
C30 C29 C37 C38 -76.8(2)
P2 C29 C37 C38 155.78(15)
C36 C37 C38 C43 -12.0(3)
C29 C37 C38 C43 111.8(2)
C36 C37 C38 C39 167.70(18)
C29 C37 C38 C39 -68.6(2)
C43 C38 C39 O7 179.5(2)
C37 C38 C39 O7 -0.2(3)
C43 C38 C39 C40 0.3(3)
C37 C38 C39 C40 -179.4(2)
O7 C39 C40 C41 -179.0(2)
C38 C39 C40 C41 0.1(4)
C39 C40 C41 C42 -0.2(4)
C40 C41 C42 C43 -0.1(4)
C41 C42 C43 C38 0.5(4)
C39 C38 C43 C42 -0.6(3)
C37 C38 C43 C42 179.1(2)
C30 N2 C441 C46 102.9(2)
C31 N2 C441 C46 -82.4(3)
C30 N2 C441 C45 -124.8(3)
C31 N2 C441 C45 50.0(3)
N2 C441 C46 C47 -25.9(4)
C45 C441 C46 C47 -156.2(3)
N2 C441 C46 C51 157.5(2)
C45 C441 C46 C51 27.2(4)
C51 C46 C47 C48 -0.7(5)
C441 C46 C47 C48 -177.4(3)
C46 C47 C48 C49 -0.2(7)
C47 C48 C49 C50 2.2(7)
C48 C49 C50 C51 -3.3(7)
C49 C50 C51 C46 2.4(6)
C47 C46 C51 C50 -0.4(5)
C441 C46 C51 C50 176.4(3)
C52A O9 C52 C53 -54.8(9)
P2 O9 C52 C53 -175.3(6)
P2 O10 C54 C55 137.6(6)
C52 O9 C52A C53A 39.4(13)
P2 O9 C52A C53A 118.3(13)
